data_7159521
loop_
_publ_author_name
'Wagh, Mahendra A.'
'Shinde, Dinesh R.'
'Gamidi, Rama Krishna'
'Sanjayan, Gangadhar J.'

_publ_section_title
;
 2-Amino-5-methylene-pyrimidine-4,6-dione-based Janus G-C nucleobase as a
 versatile building block for self-assembly.
;
_journal_issue 34
_journal_name_full 'Organic &amp; biomolecular chemistry'
_journal_page_first 6914
_journal_page_last 6918
_journal_paper_doi 10.1039/d3ob01174g
_journal_volume 21
_journal_year 2023
_chemical_formula_moiety 'C21 H37 N5 O2'
_chemical_formula_sum 'C21 H37 N5 O2'
_chemical_formula_weight 391.55
_space_group_crystal_system triclinic
_space_group_IT_number 2
_space_group_name_Hall '-P 1'
_space_group_name_H-M_alt 'P -1'
_atom_sites_solution_hydrogens mixed
_audit_creation_date 2021-07-05
_audit_creation_method
;
Olex2 1.2
(compiled 2018.05.29 svn.r3508 for OlexSys, GUI svn.r5506)
;
_audit_update_record
;
2023-01-09 deposited with the CCDC.	2023-07-28 downloaded from the CCDC.
;
_cell_angle_alpha 106.490(5)
_cell_angle_beta 93.080(5)
_cell_angle_gamma 94.165(5)
_cell_formula_units_Z 2
_cell_length_a 8.4072(12)
_cell_length_b 9.8706(14)
_cell_length_c 13.707(2)
_cell_measurement_reflns_used 7001
_cell_measurement_temperature 100(2)
_cell_measurement_theta_max 27.84
_cell_measurement_theta_min 2.27
_cell_volume 1084.5(3)
_computing_cell_refinement 'SAINT V8.40A (?, 2016)'
_computing_data_reduction 'SAINT V8.40A (?, 2016)'
_computing_molecular_graphics 'Olex2 (Dolomanov et al., 2009)'
_computing_publication_material 'Olex2 (Dolomanov et al., 2009)'
_computing_structure_refinement 'ShelXL (Sheldrick, 2015)'
_computing_structure_solution 'SHELXT 2014/5 (Sheldrick, 2014)'
_diffrn_ambient_temperature 100.0
_diffrn_measured_fraction_theta_full 1.000
_diffrn_measured_fraction_theta_max 0.993
_diffrn_measurement_device_type 'Bruker D8 VENTURE Kappa Duo PHOTON II CPAD'
_diffrn_measurement_method '\f and \w scans'
_diffrn_radiation_type MoK\a
_diffrn_radiation_wavelength 0.71073
_diffrn_reflns_av_R_equivalents 0.1629
_diffrn_reflns_av_unetI/netI 0.0606
_diffrn_reflns_Laue_measured_fraction_full 1.000
_diffrn_reflns_Laue_measured_fraction_max 0.993
_diffrn_reflns_limit_h_max 11
_diffrn_reflns_limit_h_min -11
_diffrn_reflns_limit_k_max 12
_diffrn_reflns_limit_k_min -12
_diffrn_reflns_limit_l_max 18
_diffrn_reflns_limit_l_min -18
_diffrn_reflns_number 56681
_diffrn_reflns_point_group_measured_fraction_full 1.000
_diffrn_reflns_point_group_measured_fraction_max 0.993
_diffrn_reflns_theta_full 25.242
_diffrn_reflns_theta_max 27.961
_diffrn_reflns_theta_min 2.161
_diffrn_standards_number 0
_exptl_absorpt_coefficient_mu 0.079
_exptl_absorpt_correction_T_max 0.7456
_exptl_absorpt_correction_T_min 0.6210
_exptl_absorpt_correction_type multi-scan
_exptl_absorpt_process_details
'SADABS-2016/2 (Bruker,2016/2) was used for absorption correction. wR2(int) was 0.1511 before and 0.0865 after correction. The Ratio of minimum to maximum transmission is 0.8329. The \l/2 correction factor is Not present.'
_exptl_crystal_colour colourless
_exptl_crystal_colour_primary colourless
_exptl_crystal_density_diffrn 1.199
_exptl_crystal_description block
_exptl_crystal_F_000 428
_exptl_crystal_size_max 0.12
_exptl_crystal_size_mid 0.1
_exptl_crystal_size_min 0.05
_refine_diff_density_max 0.676
_refine_diff_density_min -0.395
_refine_diff_density_rms 0.160
_refine_ls_extinction_method none
_refine_ls_goodness_of_fit_ref 1.069
_refine_ls_hydrogen_treatment mixed
_refine_ls_matrix_type full
_refine_ls_number_parameters 365
_refine_ls_number_reflns 5174
_refine_ls_number_restraints 0
_refine_ls_restrained_S_all 1.069
_refine_ls_R_factor_all 0.1215
_refine_ls_R_factor_gt 0.0892
_refine_ls_shift/su_max 0.000
_refine_ls_shift/su_mean 0.000
_refine_ls_structure_factor_coef Fsqd
_refine_ls_weighting_details 'w=1/[\s^2^(Fo^2^)+(0.1123P)^2^+1.0805P] where P=(Fo^2^+2Fc^2^)/3'
_refine_ls_weighting_scheme calc
_refine_ls_wR_factor_gt 0.2274
_refine_ls_wR_factor_ref 0.2550
_reflns_Friedel_coverage 0.000
_reflns_number_gt 3678
_reflns_number_total 5174
_reflns_threshold_expression 'I > 2\s(I)'
_cod_data_source_file d3ob01174g2.cif
_cod_data_source_block mo_sgn_mhr_2_1_0m_a
_cod_depositor_comments 'Adding full bibliography for 7159521.cif.'
_cod_database_code 7159521
_shelx_shelxl_version_number 2016/6
_shelx_space_group_comment
;
The symmetry employed for this shelxl refinement is uniquely defined
by the following loop, which should always be used as a source of
symmetry information in preference to the above space-group names.
They are only intended as comments.
;
_shelx_estimated_absorpt_t_max 0.996
_shelx_estimated_absorpt_t_min 0.991
_olex2_refinement_description
;
1. Fixed Uiso
 At 1.2 times of:
  All C(H) groups, All C(H,H) groups, All C(H,H,H,H) groups
 At 1.5 times of:
  All C(H,H,H) groups, All C(H,H,H,H,H,H) groups
2. Others
 Sof(H20C)=Sof(H20D)=Sof(H15D)=Sof(H15E)=Sof(H15F)=Sof(C1AA)=Sof(H1AA)=
 Sof(H1AB)=Sof(C12)=Sof(H12A)=Sof(H12B)=Sof(C13)=Sof(H13A)=Sof(H13B)=Sof(C11)=
 Sof(H11A)=Sof(H11B)=Sof(H11C)=Sof(C0AA)=Sof(H0AA)=Sof(C2AA)=Sof(H2AA)=
 Sof(H2AB)=Sof(C3AA)=Sof(H3AA)=Sof(H3AB)=Sof(H3AC)=Sof(C4AA)=Sof(H4AA)=
 Sof(H4AB)=Sof(C5AA)=Sof(H5AA)=Sof(H5AB)=Sof(C7AA)=Sof(H7AA)=1-FVAR(1)
 Sof(H20A)=Sof(H20B)=Sof(C17)=Sof(H17)=Sof(C16)=Sof(H16A)=Sof(H16B)=Sof(C7)=
 Sof(H7A)=Sof(H7B)=Sof(C8)=Sof(H8A)=Sof(H8B)=Sof(C9)=Sof(H9A)=Sof(H9B)=Sof(C10)=
 Sof(H10A)=Sof(H10B)=Sof(H10C)=Sof(C14)=Sof(H14A)=Sof(H14B)=Sof(H15A)=Sof(H15B)=
 Sof(H15C)=Sof(C18)=Sof(H18A)=Sof(H18B)=Sof(C19)=Sof(H19A)=Sof(H19B)=Sof(H19C)=
 Sof(C6AA)=Sof(H6AA)=FVAR(1)
3.a Ternary CH refined with riding coordinates:
 C17(H17), C0AA(H0AA), C6AA(H6AA), C7AA(H7AA)
3.b Secondary CH2 refined with riding coordinates:
 C22(H22A,H22B), C21(H21A,H21B), C20(H20A,H20B), C20(H20C,H20D), C16(H16A,
 H16B), C7(H7A,H7B), C8(H8A,H8B), C9(H9A,H9B), C14(H14A,H14B), C18(H18A,H18B),
 C1AA(H1AA,H1AB), C12(H12A,H12B), C13(H13A,H13B), C2AA(H2AA,H2AB), C4AA(H4AA,
 H4AB), C5AA(H5AA,H5AB)
3.c Idealised Me refined as rotating group:
 C23(H23A,H23B,H23C), C10(H10A,H10B,H10C), C15(H15A,H15B,H15C), C15(H15D,H15E,
 H15F), C19(H19A,H19B,H19C), C11(H11A,H11B,H11C), C3AA(H3AA,H3AB,H3AC)
;
_olex2_submission_special_instructions 'No special instructions were received'

loop_
_space_group_symop_operation_xyz
'x, y, z'
'-x, -y, -z'

loop_
_atom_site_label
_atom_site_type_symbol
_atom_site_fract_x
_atom_site_fract_y
_atom_site_fract_z
_atom_site_U_iso_or_equiv
_atom_site_adp_type
_atom_site_occupancy
_atom_site_site_symmetry_order
_atom_site_calc_flag
_atom_site_refinement_flags_posn
_atom_site_refinement_flags_adp
_atom_site_refinement_flags_occupancy
_atom_site_disorder_assembly
_atom_site_disorder_group
N1 N 0.9299(2) 0.1352(2) 0.52362(17) 0.0271(5) Uani 1 1 d . . . . .
N5 N 1.1331(3) 0.2362(2) 0.45481(19) 0.0315(5) Uani 1 1 d . . . . .
N2 N 0.9335(2) 0.3728(2) 0.52236(17) 0.0260(5) Uani 1 1 d . . . . .
O2 O 0.7416(2) 0.51104(19) 0.58551(16) 0.0356(5) Uani 1 1 d . . . . .
O1 O 0.7286(2) 0.0281(2) 0.58361(17) 0.0378(5) Uani 1 1 d . . . . .
N4 N 0.4903(3) 0.4047(2) 0.6480(2) 0.0349(6) Uani 1 1 d . . . . .
N3 N 0.4812(3) 0.1627(3) 0.6440(2) 0.0370(6) Uani 1 1 d . . . . .
C23 C -0.1992(4) 0.4776(6) 0.8801(3) 0.0666(12) Uani 1 1 d . . . . .
H23A H -0.226217 0.396402 0.819433 0.100 Uiso 1 1 calc GR . . . .
H23B H -0.297265 0.519308 0.904326 0.100 Uiso 1 1 calc GR . . . .
H23C H -0.145686 0.445763 0.933891 0.100 Uiso 1 1 calc GR . . . .
C22 C -0.0877(4) 0.5887(5) 0.8532(3) 0.0597(10) Uani 1 1 d . . . . .
H22A H -0.143938 0.624122 0.801358 0.072 Uiso 1 1 calc R . . . .
H22B H -0.059362 0.669942 0.914843 0.072 Uiso 1 1 calc R . . . .
C21 C 0.0646(4) 0.5276(4) 0.8119(3) 0.0493(8) Uani 1 1 d . . . . .
H21A H 0.119903 0.491959 0.863987 0.059 Uiso 1 1 calc R . . . .
H21B H 0.035311 0.445829 0.750730 0.059 Uiso 1 1 calc R . . . .
C20 C 0.1795(4) 0.6338(4) 0.7837(3) 0.0530(9) Uani 1 1 d . . . . .
H20A H 0.189265 0.724365 0.839129 0.064 Uiso 0.687(6) 1 calc R . P A 1
H20B H 0.134461 0.652426 0.721004 0.064 Uiso 0.687(6) 1 calc R . P A 1
H20C H 0.251880 0.682970 0.844869 0.064 Uiso 0.313(6) 1 calc R . P A 2
H20D H 0.116431 0.706098 0.766736 0.064 Uiso 0.313(6) 1 calc R . P A 2
C17 C 0.3486(5) 0.5827(4) 0.7654(3) 0.0281(9) Uani 0.687(6) 1 d . . P A 1
H17 H 0.387383 0.551932 0.825335 0.034 Uiso 0.687(6) 1 calc R . P A 1
C16 C 0.3315(8) 0.4518(7) 0.6692(4) 0.0279(11) Uani 0.687(6) 1 d . . P A 1
H16A H 0.260807 0.374355 0.681304 0.033 Uiso 0.687(6) 1 calc R . P A 1
H16B H 0.283340 0.477457 0.610165 0.033 Uiso 0.687(6) 1 calc R . P A 1
C0BA C 0.5511(3) 0.2800(3) 0.62972(19) 0.0260(5) Uani 1 1 d . . . . .
C5 C 0.3253(3) 0.1301(3) 0.6781(3) 0.0407(7) Uani 1 1 d . . . . .
C7 C 0.1455(10) 0.1688(10) 0.8215(7) 0.090(3) Uani 0.687(6) 1 d . . P A 1
H7A H 0.142435 0.215915 0.895372 0.108 Uiso 0.687(6) 1 calc R . P A 1
H7B H 0.077389 0.218828 0.784569 0.108 Uiso 0.687(6) 1 calc R . P A 1
C8 C 0.0732(9) 0.0199(11) 0.7996(8) 0.097(3) Uani 0.687(6) 1 d . . P A 1
H8A H 0.138330 -0.026355 0.840949 0.116 Uiso 0.687(6) 1 calc R . P A 1
H8B H 0.087708 -0.028355 0.727140 0.116 Uiso 0.687(6) 1 calc R . P A 1
C9 C -0.1076(12) -0.0141(16) 0.8170(8) 0.106(3) Uani 0.687(6) 1 d . . P A 1
H9A H -0.174601 0.020921 0.769277 0.127 Uiso 0.687(6) 1 calc R . P A 1
H9B H -0.130325 -0.118516 0.797200 0.127 Uiso 0.687(6) 1 calc R . P A 1
C10 C -0.1559(10) 0.0381(14) 0.9101(8) 0.116(4) Uani 0.687(6) 1 d . . P A 1
H10A H -0.141062 0.141992 0.929841 0.175 Uiso 0.687(6) 1 calc GR . P A 1
H10B H -0.092777 0.003506 0.958748 0.175 Uiso 0.687(6) 1 calc GR . P A 1
H10C H -0.269287 0.007247 0.910261 0.175 Uiso 0.687(6) 1 calc GR . P A 1
C4 C 0.7098(3) 0.2703(3) 0.58991(19) 0.0248(5) Uani 1 1 d . . . . .
C2 C 0.7851(3) 0.1414(3) 0.56755(19) 0.0264(5) Uani 1 1 d . . . . .
C1 C 0.9978(3) 0.2478(2) 0.50029(18) 0.0235(5) Uani 1 1 d . . . . .
C3 C 0.7923(3) 0.3895(2) 0.56777(19) 0.0256(5) Uani 1 1 d . . . . .
C14 C 0.4412(8) 0.1268(7) 0.8509(4) 0.0656(17) Uani 0.687(6) 1 d . . P A 1
H14A H 0.545439 0.129316 0.820858 0.079 Uiso 0.687(6) 1 calc R . P A 1
H14B H 0.405785 0.026715 0.845076 0.079 Uiso 0.687(6) 1 calc R . P A 1
C15 C 0.4595(9) 0.2151(9) 0.9645(4) 0.117(2) Uani 1 1 d . . . . .
H15A H 0.537993 0.175705 1.001659 0.175 Uiso 0.687(6) 1 calc GR . P A 1
H15B H 0.356049 0.211776 0.993885 0.175 Uiso 0.687(6) 1 calc GR . P A 1
H15C H 0.495902 0.313679 0.969828 0.175 Uiso 0.687(6) 1 calc GR . P A 1
H15D H 0.530503 0.295131 1.007735 0.175 Uiso 0.313(6) 1 calc GR . P A 2
H15E H 0.516600 0.129315 0.948311 0.175 Uiso 0.313(6) 1 calc GR . P A 2
H15F H 0.365419 0.200068 1.000695 0.175 Uiso 0.313(6) 1 calc GR . P A 2
C18 C 0.4675(8) 0.6995(6) 0.7541(5) 0.0358(12) Uani 0.687(6) 1 d . . P A 1
H18A H 0.575893 0.667500 0.758453 0.043 Uiso 0.687(6) 1 calc R . P A 1
H18B H 0.462559 0.783441 0.813699 0.043 Uiso 0.687(6) 1 calc R . P A 1
C19 C 0.4503(10) 0.7492(6) 0.6567(7) 0.0390(15) Uani 0.687(6) 1 d . . P A 1
H19A H 0.472515 0.672312 0.597242 0.058 Uiso 0.687(6) 1 calc GR . P A 1
H19B H 0.526398 0.832121 0.663843 0.058 Uiso 0.687(6) 1 calc GR . P A 1
H19C H 0.341117 0.774557 0.647391 0.058 Uiso 0.687(6) 1 calc GR . P A 1
C1AA C 0.1906(14) 0.0517(15) 0.8169(12) 0.065(4) Uani 0.313(6) 1 d . . P A 2
H1AA H 0.210687 0.054512 0.889285 0.078 Uiso 0.313(6) 1 calc R . P A 2
H1AB H 0.167014 -0.049329 0.777465 0.078 Uiso 0.313(6) 1 calc R . P A 2
C12 C -0.0987(19) 0.0833(18) 0.8546(15) 0.072(5) Uani 0.313(6) 1 d . . P A 2
H12A H -0.184344 0.141985 0.842959 0.087 Uiso 0.313(6) 1 calc R . P A 2
H12B H -0.067427 0.116171 0.928796 0.087 Uiso 0.313(6) 1 calc R . P A 2
C13 C 0.033(2) 0.127(2) 0.8085(14) 0.082(5) Uiso 0.313(6) 1 d . . P A 2
H13A H 0.058811 0.230465 0.839377 0.099 Uiso 0.313(6) 1 calc R . P A 2
H13B H 0.001306 0.111245 0.735256 0.099 Uiso 0.313(6) 1 calc R . P A 2
C11 C -0.1804(16) -0.0637(18) 0.8355(10) 0.065(4) Uani 0.313(6) 1 d . . P A 2
H11A H -0.191932 -0.111450 0.761956 0.097 Uiso 0.313(6) 1 calc GR . P A 2
H11B H -0.286384 -0.057463 0.862072 0.097 Uiso 0.313(6) 1 calc GR . P A 2
H11C H -0.116132 -0.117945 0.869982 0.097 Uiso 0.313(6) 1 calc GR . P A 2
H5A H 1.174(4) 0.309(4) 0.439(2) 0.029(7) Uiso 1 1 d . . . . .
H5B H 1.178(4) 0.152(4) 0.445(3) 0.042(9) Uiso 1 1 d . . . . .
H4 H 0.556(5) 0.468(4) 0.634(3) 0.049(10) Uiso 1 1 d . . . . .
H3 H 0.551(5) 0.087(5) 0.623(3) 0.064(12) Uiso 1 1 d . . . . .
C0AA C 0.2877(14) 0.5732(15) 0.6910(13) 0.066(4) Uani 0.313(6) 1 d . . P A 2
H0AA H 0.211737 0.526857 0.629904 0.079 Uiso 0.313(6) 1 calc R . P A 2
C2AA C 0.407(2) 0.700(2) 0.6586(15) 0.064(5) Uani 0.313(6) 1 d . . P A 2
H2AA H 0.463233 0.657412 0.597046 0.076 Uiso 0.313(6) 1 calc R . P A 2
H2AB H 0.343954 0.774982 0.646029 0.076 Uiso 0.313(6) 1 calc R . P A 2
C3AA C 0.514(3) 0.753(2) 0.7440(18) 0.094(8) Uani 0.313(6) 1 d . . P A 2
H3AA H 0.568960 0.843430 0.741951 0.141 Uiso 0.313(6) 1 calc GR . P A 2
H3AB H 0.593449 0.685210 0.744623 0.141 Uiso 0.313(6) 1 calc GR . P A 2
H3AC H 0.456347 0.768711 0.805827 0.141 Uiso 0.313(6) 1 calc GR . P A 2
C4AA C 0.4045(17) 0.2483(14) 0.8626(9) 0.060(3) Uani 0.313(6) 1 d . . P A 2
H4AA H 0.319169 0.313892 0.874574 0.072 Uiso 0.313(6) 1 calc R . P A 2
H4AB H 0.495680 0.292808 0.836348 0.072 Uiso 0.313(6) 1 calc R . P A 2
C5AA C 0.368(3) 0.463(2) 0.7136(18) 0.071(6) Uani 0.313(6) 1 d . . P A 2
H5AA H 0.286733 0.384513 0.712080 0.085 Uiso 0.313(6) 1 calc R . P A 2
H5AB H 0.417613 0.499363 0.784327 0.085 Uiso 0.313(6) 1 calc R . P A 2
C6AA C 0.3178(7) 0.1882(7) 0.7932(5) 0.0552(15) Uani 0.687(6) 1 d . . P A 1
H6AA H 0.348115 0.292726 0.811437 0.066 Uiso 0.687(6) 1 calc R . P A 1
C7AA C 0.3402(11) 0.1024(11) 0.7843(7) 0.032(2) Uani 0.313(6) 1 d . . P A 2
H7AA H 0.420428 0.032115 0.783363 0.039 Uiso 0.313(6) 1 calc R . P A 2
H2 H 0.968(10) 0.445(8) 0.516(6) 0.14(3) Uiso 1 1 d . . . . .

loop_
_atom_site_aniso_label
_atom_site_aniso_U_11
_atom_site_aniso_U_22
_atom_site_aniso_U_33
_atom_site_aniso_U_23
_atom_site_aniso_U_13
_atom_site_aniso_U_12
N1 0.0252(10) 0.0211(10) 0.0384(12) 0.0127(9) 0.0102(8) 0.0033(8)
N5 0.0291(11) 0.0188(10) 0.0495(14) 0.0116(10) 0.0163(10) 0.0037(9)
N2 0.0257(10) 0.0175(10) 0.0369(12) 0.0097(8) 0.0103(8) 0.0031(8)
O2 0.0345(10) 0.0219(9) 0.0560(13) 0.0155(8) 0.0213(9) 0.0081(7)
O1 0.0320(10) 0.0262(9) 0.0660(14) 0.0258(9) 0.0216(9) 0.0085(8)
N4 0.0271(11) 0.0257(11) 0.0591(16) 0.0201(11) 0.0176(10) 0.0069(9)
N3 0.0284(11) 0.0285(12) 0.0614(16) 0.0211(11) 0.0202(11) 0.0058(9)
C23 0.0397(17) 0.110(4) 0.050(2) 0.019(2) 0.0156(15) 0.021(2)
C22 0.0463(18) 0.086(3) 0.0486(19) 0.0133(19) 0.0178(15) 0.0307(19)
C21 0.0392(16) 0.064(2) 0.0491(18) 0.0160(16) 0.0147(14) 0.0244(15)
C20 0.0519(19) 0.0445(18) 0.063(2) 0.0079(16) 0.0205(16) 0.0237(15)
C17 0.0310(19) 0.0295(19) 0.0266(19) 0.0093(15) 0.0052(15) 0.0155(15)
C16 0.023(2) 0.020(2) 0.040(3) 0.005(2) 0.009(2) 0.0066(15)
C0BA 0.0240(11) 0.0229(11) 0.0343(13) 0.0123(10) 0.0074(9) 0.0037(9)
C5 0.0303(13) 0.0438(16) 0.0571(19) 0.0267(14) 0.0162(13) 0.0030(12)
C7 0.076(5) 0.118(7) 0.103(6) 0.057(5) 0.053(4) 0.041(5)
C8 0.062(5) 0.129(8) 0.140(8) 0.096(7) 0.028(4) 0.014(4)
C9 0.082(6) 0.136(10) 0.105(7) 0.048(7) 0.032(5) -0.018(7)
C10 0.073(5) 0.170(11) 0.109(7) 0.043(8) 0.039(5) -0.009(6)
C4 0.0229(11) 0.0227(11) 0.0311(12) 0.0104(9) 0.0064(9) 0.0022(9)
C2 0.0236(11) 0.0247(12) 0.0338(13) 0.0122(10) 0.0068(9) 0.0028(9)
C1 0.0239(11) 0.0171(10) 0.0305(12) 0.0081(9) 0.0056(9) 0.0013(9)
C3 0.0240(11) 0.0191(11) 0.0348(13) 0.0083(9) 0.0071(9) 0.0025(9)
C14 0.079(4) 0.075(4) 0.047(3) 0.016(3) 0.023(3) 0.030(3)
C15 0.142(6) 0.158(7) 0.044(3) 0.014(3) 0.009(3) 0.028(5)
C18 0.047(3) 0.023(2) 0.032(2) 0.0009(19) -0.0034(19) 0.001(2)
C19 0.046(4) 0.023(2) 0.049(3) 0.013(2) -0.001(3) 0.001(2)
C1AA 0.039(6) 0.078(9) 0.108(11) 0.067(8) 0.041(6) 0.011(6)
C12 0.057(8) 0.054(8) 0.105(13) 0.021(8) 0.040(8) -0.017(7)
C11 0.046(7) 0.092(10) 0.038(6) -0.005(6) 0.009(5) -0.022(7)
C0AA 0.037(6) 0.057(8) 0.108(12) 0.031(7) 0.003(6) 0.008(5)
C2AA 0.057(11) 0.096(16) 0.046(7) 0.023(11) 0.004(8) 0.042(11)
C3AA 0.081(15) 0.081(15) 0.096(15) -0.019(12) -0.024(12) 0.051(13)
C4AA 0.077(8) 0.054(7) 0.041(6) 0.000(5) 0.007(6) 0.017(6)
C5AA 0.068(13) 0.043(8) 0.110(17) 0.024(12) 0.057(12) 0.015(9)
C6AA 0.056(3) 0.050(4) 0.064(4) 0.016(3) 0.026(3) 0.017(3)
C7AA 0.037(5) 0.022(5) 0.043(5) 0.011(4) 0.019(4) 0.011(4)

loop_
_atom_type_symbol
_atom_type_description
_atom_type_scat_dispersion_real
_atom_type_scat_dispersion_imag
_atom_type_scat_source
C C 0.0033 0.0016 'International Tables Vol C Tables 4.2.6.8 and 6.1.1.4'
H H 0.0000 0.0000 'International Tables Vol C Tables 4.2.6.8 and 6.1.1.4'
N N 0.0061 0.0033 'International Tables Vol C Tables 4.2.6.8 and 6.1.1.4'
O O 0.0106 0.0060 'International Tables Vol C Tables 4.2.6.8 and 6.1.1.4'

loop_
_geom_angle_atom_site_label_1
_geom_angle_atom_site_label_2
_geom_angle_atom_site_label_3
_geom_angle
_geom_angle_site_symmetry_1
_geom_angle_site_symmetry_3
_geom_angle_publ_flag
C1 N1 C2 120.7(2) . . ?
C1 N2 C3 121.1(2) . . ?
C0BA N4 C16 134.2(4) . . ?
C0BA N4 C5AA 130.8(9) . . ?
C0BA N3 C5 132.5(2) . . ?
C21 C22 C23 111.5(3) . . ?
C20 C21 C22 113.6(3) . . ?
C21 C20 C17 113.2(3) . . ?
C21 C20 C0AA 117.2(5) . . ?
C20 C17 C16 107.4(4) . . ?
C18 C17 C20 112.0(4) . . ?
C18 C17 C16 111.9(4) . . ?
N4 C16 C17 108.6(4) . . ?
N4 C0BA C4 117.3(2) . . ?
N3 C0BA N4 126.0(2) . . ?
N3 C0BA C4 116.7(2) . . ?
N3 C5 C6AA 113.0(3) . . ?
N3 C5 C7AA 112.0(4) . . ?
C8 C7 C6AA 116.5(7) . . ?
C7 C8 C9 121.3(9) . . ?
C10 C9 C8 118.2(11) . . ?
C2 C4 C0BA 121.6(2) . . ?
C2 C4 C3 117.4(2) . . ?
C3 C4 C0BA 121.0(2) . . ?
N1 C2 C4 119.3(2) . . ?
O1 C2 N1 115.9(2) . . ?
O1 C2 C4 124.8(2) . . ?
N1 C1 N2 122.1(2) . . ?
N5 C1 N1 119.0(2) . . ?
N5 C1 N2 118.9(2) . . ?
N2 C3 C4 119.3(2) . . ?
O2 C3 N2 116.4(2) . . ?
O2 C3 C4 124.3(2) . . ?
C6AA C14 C15 109.3(5) . . ?
C17 C18 C19 118.8(5) . . ?
C7AA C1AA C13 120.7(12) . . ?
C13 C12 C11 128.6(17) . . ?
C12 C13 C1AA 116.3(16) . . ?
C20 C0AA C2AA 114.8(11) . . ?
C5AA C0AA C20 106.9(13) . . ?
C5AA C0AA C2AA 115.5(13) . . ?
C3AA C2AA C0AA 102.9(19) . . ?
C7AA C4AA C15 106.5(9) . . ?
C0AA C5AA N4 117.3(16) . . ?
C5 C6AA C7 110.0(5) . . ?
C5 C6AA C14 111.3(4) . . ?
C14 C6AA C7 114.6(6) . . ?
C5 C7AA C4AA 106.0(8) . . ?
C1AA C7AA C5 114.6(9) . . ?
C1AA C7AA C4AA 108.8(10) . . ?

loop_
_geom_bond_atom_site_label_1
_geom_bond_atom_site_label_2
_geom_bond_distance
_geom_bond_site_symmetry_2
_geom_bond_publ_flag
N1 C2 1.385(3) . ?
N1 C1 1.339(3) . ?
N5 C1 1.324(3) . ?
N2 C1 1.345(3) . ?
N2 C3 1.369(3) . ?
O2 C3 1.265(3) . ?
O1 C2 1.264(3) . ?
N4 C16 1.463(7) . ?
N4 C0BA 1.330(3) . ?
N4 C5AA 1.445(19) . ?
N3 C0BA 1.329(3) . ?
N3 C5 1.459(3) . ?
C23 C22 1.528(7) . ?
C22 C21 1.523(4) . ?
C21 C20 1.518(5) . ?
C20 C17 1.552(5) . ?
C20 C0AA 1.604(15) . ?
C17 C16 1.554(7) . ?
C17 C18 1.518(6) . ?
C0BA C4 1.468(3) . ?
C5 C6AA 1.524(7) . ?
C5 C7AA 1.556(10) . ?
C7 C8 1.489(14) . ?
C7 C6AA 1.532(9) . ?
C8 C9 1.578(12) . ?
C9 C10 1.331(14) . ?
C4 C2 1.425(3) . ?
C4 C3 1.437(3) . ?
C14 C15 1.546(8) . ?
C14 C6AA 1.531(9) . ?
C15 C4AA 1.576(14) . ?
C18 C19 1.551(11) . ?
C1AA C13 1.58(2) . ?
C1AA C7AA 1.459(13) . ?
C12 C13 1.41(2) . ?
C12 C11 1.51(2) . ?
C0AA C2AA 1.72(3) . ?
C0AA C5AA 1.42(3) . ?
C2AA C3AA 1.39(3) . ?
C4AA C7AA 1.571(16) . ?

loop_
_geom_torsion_atom_site_label_1
_geom_torsion_atom_site_label_2
_geom_torsion_atom_site_label_3
_geom_torsion_atom_site_label_4
_geom_torsion
_geom_torsion_site_symmetry_1
_geom_torsion_site_symmetry_2
_geom_torsion_site_symmetry_3
_geom_torsion_site_symmetry_4
_geom_torsion_publ_flag
N4 C0BA C4 C2 -179.8(2) . . . . ?
N4 C0BA C4 C3 -2.6(4) . . . . ?
N3 C0BA C4 C2 0.1(4) . . . . ?
N3 C0BA C4 C3 177.3(2) . . . . ?
N3 C5 C6AA C7 172.0(5) . . . . ?
N3 C5 C6AA C14 -59.9(6) . . . . ?
N3 C5 C7AA C1AA -172.6(8) . . . . ?
N3 C5 C7AA C4AA 67.3(8) . . . . ?
C23 C22 C21 C20 179.9(3) . . . . ?
C22 C21 C20 C17 166.9(3) . . . . ?
C22 C21 C20 C0AA -148.3(6) . . . . ?
C21 C20 C17 C16 65.8(5) . . . . ?
C21 C20 C17 C18 -170.9(4) . . . . ?
C21 C20 C0AA C2AA 176.7(9) . . . . ?
C21 C20 C0AA C5AA -53.7(15) . . . . ?
C20 C17 C16 N4 177.9(4) . . . . ?
C20 C17 C18 C19 -70.1(7) . . . . ?
C20 C0AA C2AA C3AA 66.2(16) . . . . ?
C20 C0AA C5AA N4 -171.6(14) . . . . ?
C16 N4 C0BA N3 -12.8(6) . . . . ?
C16 N4 C0BA C4 167.1(4) . . . . ?
C16 C17 C18 C19 50.6(7) . . . . ?
C0BA N4 C16 C17 130.2(4) . . . . ?
C0BA N4 C5AA C0AA -157.6(11) . . . . ?
C0BA N3 C5 C6AA -77.6(5) . . . . ?
C0BA N3 C5 C7AA -112.6(5) . . . . ?
C0BA C4 C2 N1 175.6(2) . . . . ?
C0BA C4 C2 O1 -3.4(4) . . . . ?
C0BA C4 C3 N2 -174.3(2) . . . . ?
C0BA C4 C3 O2 4.1(4) . . . . ?
C5 N3 C0BA N4 2.4(5) . . . . ?
C5 N3 C0BA C4 -177.5(3) . . . . ?
C7 C8 C9 C10 -58.1(15) . . . . ?
C8 C7 C6AA C5 63.6(9) . . . . ?
C8 C7 C6AA C14 -62.7(10) . . . . ?
C2 N1 C1 N5 -177.4(2) . . . . ?
C2 N1 C1 N2 3.2(4) . . . . ?
C2 C4 C3 N2 3.1(4) . . . . ?
C2 C4 C3 O2 -178.5(2) . . . . ?
C1 N1 C2 O1 177.8(2) . . . . ?
C1 N1 C2 C4 -1.3(4) . . . . ?
C1 N2 C3 O2 180.0(2) . . . . ?
C1 N2 C3 C4 -1.5(4) . . . . ?
C3 N2 C1 N1 -1.7(4) . . . . ?
C3 N2 C1 N5 178.9(2) . . . . ?
C3 C4 C2 N1 -1.7(4) . . . . ?
C3 C4 C2 O1 179.2(3) . . . . ?
C15 C14 C6AA C5 165.7(5) . . . . ?
C15 C14 C6AA C7 -68.6(9) . . . . ?
C15 C4AA C7AA C5 -166.6(7) . . . . ?
C15 C4AA C7AA C1AA 69.6(12) . . . . ?
C18 C17 C16 N4 54.6(6) . . . . ?
C13 C1AA C7AA C5 -47.2(18) . . . . ?
C13 C1AA C7AA C4AA 71.2(17) . . . . ?
C11 C12 C13 C1AA -57(3) . . . . ?
C2AA C0AA C5AA N4 -42(2) . . . . ?
C5AA N4 C0BA N3 21.7(14) . . . . ?
C5AA N4 C0BA C4 -158.4(14) . . . . ?
C5AA C0AA C2AA C3AA -59(2) . . . . ?
C6AA C7 C8 C9 -175.0(8) . . . . ?
C7AA C1AA C13 C12 -171.5(15) . . . . ?
